data_2202210
loop_
_publ_author_name
'P. G. Aravindan'
'V. Rajakannan'
'M. Yogavel'
'D. Velmurugan'
'A. Senthilvelan'
'Il-Hawn Suh'

_publ_section_title
;
 3-Phenyl-4a,5-dihydro-1,2,4-triazolo[3,4-<i>b</i>][1,3]benzothiazine
;
_journal_issue 5
_journal_name_full 'Acta Crystallographica Section E'
_journal_page_first o622
_journal_page_last o624
_journal_paper_doi 10.1107/S1600536803007190
_journal_volume 59
_journal_year 2003
_chemical_formula_iupac 'C15 H11 N3 S'
_chemical_formula_moiety 'C15 H11 N3 S'
_chemical_formula_sum 'C15 H11 N3 S'
_chemical_formula_weight 265.33
_chemical_name_systematic
;
3-phenyl-4a,5-dihydro-1,2,4-triazolo[3,4-b][1,3]benzothiazine
;
_space_group_IT_number 61
_symmetry_cell_setting orthorhombic
_symmetry_space_group_name_Hall '-P 2ac 2ab'
_symmetry_space_group_name_H-M 'P b c a'
_atom_sites_solution_hydrogens geom
_atom_sites_solution_primary direct
_atom_sites_solution_secondary difmap
_audit_creation_method SHELXL-97
_cell_angle_alpha 90.00
_cell_angle_beta 90.00
_cell_angle_gamma 90.00
_cell_formula_units_Z 8
_cell_length_a 11.5674(15)
_cell_length_b 10.1948(19)
_cell_length_c 21.433(3)
_cell_measurement_reflns_used 26
_cell_measurement_temperature 293(2)
_cell_measurement_theta_max 20
_cell_measurement_theta_min 5
_cell_volume 2527.5(7)
_computing_cell_refinement 'CAD-4 EXPRESS'
_computing_data_collection 'CAD-4 EXPRESS (Enraf-Nonius, 1994)'
_computing_data_reduction 'XCAD4 (Harms & Wocadlo, 1995)'
_computing_molecular_graphics
;
ZORTEP (Zsolnai, 1997) and PLATON (Spek, 1997)
;
_computing_publication_material 'SHELXL97 and PARST (Nardelli, 1995)'
_computing_structure_refinement 'SHELXL97 (Sheldrick, 1997)'
_computing_structure_solution 'SHELXS97 (Sheldrick, 1990)'
_diffrn_ambient_temperature 293(2)
_diffrn_measured_fraction_theta_full 0.834
_diffrn_measured_fraction_theta_max 0.834
_diffrn_measurement_device_type 'Enraf-Nonius CAD-4'
_diffrn_measurement_method \w/2\q
_diffrn_radiation_monochromator graphite
_diffrn_radiation_source 'fine-focus sealed tube'
_diffrn_radiation_type MoK\a
_diffrn_radiation_wavelength 0.71073
_diffrn_reflns_av_R_equivalents 0.0148
_diffrn_reflns_av_sigmaI/netI 0.0516
_diffrn_reflns_limit_h_max 13
_diffrn_reflns_limit_h_min -2
_diffrn_reflns_limit_k_max 12
_diffrn_reflns_limit_k_min -2
_diffrn_reflns_limit_l_max 5
_diffrn_reflns_limit_l_min -25
_diffrn_reflns_number 2197
_diffrn_reflns_theta_full 24.96
_diffrn_reflns_theta_max 24.96
_diffrn_reflns_theta_min 2.59
_diffrn_standards_decay_% <1.5
_diffrn_standards_interval_count 200
_diffrn_standards_interval_time 120
_diffrn_standards_number 2
_exptl_absorpt_coefficient_mu 0.244
_exptl_absorpt_correction_type none
_exptl_crystal_colour Colorless
_exptl_crystal_density_diffrn 1.395
_exptl_crystal_density_method 'not measured'
_exptl_crystal_description Block
_exptl_crystal_F_000 1104
_exptl_crystal_size_max 0.46
_exptl_crystal_size_mid 0.26
_exptl_crystal_size_min 0.23
_refine_diff_density_max 0.189
_refine_diff_density_min -0.194
_refine_ls_extinction_coef 0.0065(13)
_refine_ls_extinction_expression Fc^*^=kFc[1+0.001xFc^2^\l^3^/sin(2\q)]^-1/4^
_refine_ls_extinction_method SHELXL97
_refine_ls_goodness_of_fit_ref 0.877
_refine_ls_hydrogen_treatment constr
_refine_ls_matrix_type full
_refine_ls_number_parameters 173
_refine_ls_number_reflns 2110
_refine_ls_number_restraints 0
_refine_ls_restrained_S_all 0.877
_refine_ls_R_factor_all 0.0772
_refine_ls_R_factor_gt 0.0438
_refine_ls_shift/su_max <0.001
_refine_ls_shift/su_mean 0.000
_refine_ls_structure_factor_coef Fsqd
_refine_ls_weighting_details 'calc w = 1/[\s^2^(Fo^2^)+(0.1P)^2^] where P = (Fo^2^+2Fc^2^)/3'
_refine_ls_weighting_scheme calc
_refine_ls_wR_factor_gt 0.1217
_refine_ls_wR_factor_ref 0.1462
_reflns_number_gt 1457
_reflns_number_total 2110
_reflns_threshold_expression I>2\s(I)
_cod_data_source_file wn6145.cif
_cod_data_source_block I
_cod_depositor_comments
;
The following automatic conversions were performed:
'_symmetry_cell_setting' value 'Orthorhombic' changed to 'orthorhombic'
according to '/home/saulius/struct/CIF-dictionaries/cif_core.dic'
dictionary named 'cif_core.dic' version 2.4.1 from 2010-06-29.

Automatic conversion script
Id: cif_fix_enum 1527 2010-12-29 10:47:43Z saulius 

The following automatic conversions were performed:

'_symmetry_cell_setting' value 'Orthorhombic' changed to
'orthorhombic' according to
/home/saulius/struct/CIF-dictionaries/cif_core.dic dictionary named
'cif_core.dic' version 2.4.1 from 2010-06-29.

Automatic conversion script
Id: cif_fix_values 1715 2011-07-08 13:25:40Z adriana 
;
_cod_database_code 2202210
_cod_database_fobs_code 2202210

loop_
_symmetry_equiv_pos_as_xyz
'x, y, z'
'-x+1/2, -y, z+1/2'
'x+1/2, -y+1/2, -z'
'-x, y+1/2, -z+1/2'
'-x, -y, -z'
'x-1/2, y, -z-1/2'
'-x-1/2, y-1/2, z'
'x, -y-1/2, z-1/2'

loop_
_atom_site_label
_atom_site_fract_x
_atom_site_fract_y
_atom_site_fract_z
_atom_site_U_iso_or_equiv
_atom_site_adp_type
_atom_site_calc_flag
_atom_site_refinement_flags
_atom_site_occupancy
_atom_site_disorder_assembly
_atom_site_disorder_group
_atom_site_type_symbol
S1 0.21009(7) 0.03609(8) 0.40577(4) 0.0493(3) Uani d . 1 . . S
N1 0.21175(18) 0.2360(2) 0.32144(10) 0.0352(6) Uani d . 1 . . N
C9 0.2885(2) 0.2893(3) 0.28026(13) 0.0373(7) Uani d . 1 . . C
N2 0.3885(2) 0.2296(3) 0.28482(12) 0.0460(7) Uani d . 1 . . N
N3 0.3791(2) 0.1331(3) 0.33051(13) 0.0485(7) Uani d . 1 . . N
C7 0.0683(2) 0.2548(3) 0.40579(13) 0.0392(7) Uani d . 1 . . C
C1 0.2721(2) 0.1397(3) 0.35089(13) 0.0393(7) Uani d . 1 . . C
C10 0.2625(2) 0.3935(3) 0.23477(12) 0.0369(7) Uani d . 1 . . C
C8 0.0920(2) 0.2712(3) 0.33722(13) 0.0402(7) Uani d . 1 . . C
H8A 0.0394 0.2162 0.3136 0.048 Uiso calc R 1 . . H
H8B 0.0780 0.3617 0.3254 0.048 Uiso calc R 1 . . H
C12 0.1362(3) 0.4963(3) 0.16003(15) 0.0473(8) Uani d . 1 . . C
H12 0.0641 0.5024 0.1411 0.057 Uiso calc R 1 . . H
C15 0.3497(3) 0.4804(3) 0.21702(15) 0.0448(8) Uani d . 1 . . C
H15 0.4215 0.4765 0.2364 0.054 Uiso calc R 1 . . H
C11 0.1551(3) 0.4026(3) 0.20527(14) 0.0408(7) Uani d . 1 . . C
H11 0.0961 0.3450 0.2162 0.049 Uiso calc R 1 . . H
C2 0.1163(3) 0.1526(3) 0.44058(13) 0.0412(7) Uani d . 1 . . C
C13 0.2235(3) 0.5811(3) 0.14273(16) 0.0545(9) Uani d . 1 . . C
H13 0.2103 0.6441 0.1121 0.065 Uiso calc R 1 . . H
C6 -0.0062(3) 0.3396(3) 0.43578(15) 0.0531(9) Uani d . 1 . . C
H6 -0.0379 0.4095 0.4137 0.064 Uiso calc R 1 . . H
C4 0.0145(3) 0.2220(4) 0.53150(16) 0.0637(10) Uani d . 1 . . C
H4 -0.0037 0.2111 0.5734 0.076 Uiso calc R 1 . . H
C3 0.0902(3) 0.1376(3) 0.50339(15) 0.0543(9) Uani d . 1 . . C
H3 0.1240 0.0704 0.5263 0.065 Uiso calc R 1 . . H
C14 0.3299(3) 0.5721(3) 0.17092(16) 0.0527(9) Uani d . 1 . . C
H14 0.3892 0.6283 0.1588 0.063 Uiso calc R 1 . . H
C5 -0.0349(3) 0.3230(4) 0.49828(17) 0.0647(10) Uani d . 1 . . C
H5 -0.0870 0.3796 0.5175 0.078 Uiso calc R 1 . . H

loop_
_atom_site_aniso_label
_atom_site_aniso_U_11
_atom_site_aniso_U_22
_atom_site_aniso_U_33
_atom_site_aniso_U_12
_atom_site_aniso_U_13
_atom_site_aniso_U_23
S1 0.0526(6) 0.0450(5) 0.0502(5) 0.0078(4) 0.0009(4) 0.0007(4)
N1 0.0288(12) 0.0432(14) 0.0336(12) -0.0003(11) -0.0013(11) -0.0057(11)
C9 0.0305(15) 0.0460(18) 0.0354(16) -0.0012(14) 0.0003(12) -0.0091(14)
N2 0.0318(14) 0.0587(17) 0.0475(16) 0.0010(13) 0.0019(12) -0.0053(13)
N3 0.0355(15) 0.0625(18) 0.0474(16) 0.0082(13) -0.0016(12) -0.0039(14)
C7 0.0357(16) 0.0431(16) 0.0386(16) -0.0037(14) 0.0029(13) -0.0019(14)
C1 0.0355(17) 0.0433(17) 0.0391(17) 0.0053(15) -0.0056(14) -0.0090(14)
C10 0.0343(16) 0.0434(17) 0.0331(15) -0.0029(14) 0.0060(13) -0.0094(13)
C8 0.0279(15) 0.0499(18) 0.0428(18) 0.0013(14) 0.0017(13) 0.0009(15)
C12 0.0438(18) 0.056(2) 0.0427(18) 0.0049(16) -0.0015(15) -0.0063(16)
C15 0.0346(17) 0.0499(19) 0.0500(19) -0.0039(15) 0.0071(14) -0.0117(16)
C11 0.0361(16) 0.0473(17) 0.0392(16) -0.0056(15) 0.0043(14) -0.0053(15)
C2 0.0406(17) 0.0445(17) 0.0384(17) -0.0057(15) 0.0012(13) -0.0035(14)
C13 0.067(2) 0.0466(19) 0.0495(19) 0.0073(19) 0.0128(18) 0.0015(16)
C6 0.051(2) 0.053(2) 0.055(2) 0.0089(17) 0.0120(16) 0.0007(17)
C4 0.085(3) 0.067(2) 0.0392(19) -0.005(2) 0.0178(19) -0.0014(18)
C3 0.070(2) 0.052(2) 0.0408(19) -0.0003(18) 0.0020(18) 0.0001(16)
C14 0.050(2) 0.0450(19) 0.063(2) -0.0071(17) 0.0113(18) -0.0026(18)
C5 0.076(3) 0.059(2) 0.058(2) 0.007(2) 0.029(2) -0.009(2)

loop_
_atom_type_symbol
_atom_type_description
_atom_type_scat_dispersion_real
_atom_type_scat_dispersion_imag
_atom_type_scat_source
C C 0.0033 0.0016 'International Tables Vol C Tables 4.2.6.8 and 6.1.1.4'
H H 0.0000 0.0000 'International Tables Vol C Tables 4.2.6.8 and 6.1.1.4'
N N 0.0061 0.0033 'International Tables Vol C Tables 4.2.6.8 and 6.1.1.4'
S S 0.1246 0.1234 'International Tables Vol C Tables 4.2.6.8 and 6.1.1.4'

loop_
_geom_angle_atom_site_label_1
_geom_angle_atom_site_label_2
_geom_angle_atom_site_label_3
_geom_angle
_geom_angle_publ_flag
C1 S1 C2 97.49(14) y
C9 N1 C1 104.7(2) ?
C9 N1 C8 131.6(2) y
C1 N1 C8 123.6(2) y
N2 C9 N1 110.0(3) y
N2 C9 C10 124.3(3) ?
N1 C9 C10 125.6(2) y
C9 N2 N3 108.1(2) y
C1 N3 N2 105.7(2) ?
C6 C7 C2 117.8(3) ?
C6 C7 C8 120.0(3) ?
C2 C7 C8 122.2(3) ?
N3 C1 N1 111.5(3) ?
N3 C1 S1 125.7(2) ?
N1 C1 S1 122.8(2) ?
C15 C10 C11 118.5(3) ?
C15 C10 C9 119.4(3) ?
C11 C10 C9 121.9(3) ?
N1 C8 C7 111.7(2) ?
N1 C8 H8A 109.3 ?
C7 C8 H8A 109.3 ?
N1 C8 H8B 109.3 ?
C7 C8 H8B 109.3 ?
H8A C8 H8B 107.9 ?
C11 C12 C13 120.4(3) ?
C11 C12 H12 119.8 ?
C13 C12 H12 119.8 ?
C10 C15 C14 120.4(3) ?
C10 C15 H15 119.8 ?
C14 C15 H15 119.8 ?
C12 C11 C10 120.4(3) ?
C12 C11 H11 119.8 ?
C10 C11 H11 119.8 ?
C3 C2 C7 120.9(3) ?
C3 C2 S1 117.9(3) ?
C7 C2 S1 121.2(2) ?
C14 C13 C12 119.7(3) ?
C14 C13 H13 120.2 ?
C12 C13 H13 120.2 ?
C7 C6 C5 121.5(3) ?
C7 C6 H6 119.3 ?
C5 C6 H6 119.3 ?
C5 C4 C3 120.6(3) ?
C5 C4 H4 119.7 ?
C3 C4 H4 119.7 ?
C2 C3 C4 119.9(3) ?
C2 C3 H3 120.1 ?
C4 C3 H3 120.1 ?
C13 C14 C15 120.6(3) ?
C13 C14 H14 119.7 ?
C15 C14 H14 119.7 ?
C4 C5 C6 119.4(3) ?
C4 C5 H5 120.3 ?
C6 C5 H5 120.3 ?

loop_
_geom_bond_atom_site_label_1
_geom_bond_atom_site_label_2
_geom_bond_site_symmetry_2
_geom_bond_distance
_geom_bond_publ_flag
S1 C1 . 1.736(3) y
S1 C2 . 1.773(3) y
N1 C9 . 1.364(3) y
N1 C1 . 1.360(4) y
N1 C8 . 1.470(3) ?
C9 N2 . 1.311(4) ?
C9 C10 . 1.473(4) y
N2 N3 . 1.393(4) y
N3 C1 . 1.314(4) ?
C7 C6 . 1.380(4) ?
C7 C2 . 1.397(4) ?
C7 C8 . 1.504(4) ?
C10 C15 . 1.396(4) ?
C10 C11 . 1.396(4) ?
C8 H8A . 0.9700 ?
C8 H8B . 0.9700 ?
C12 C11 . 1.379(4) ?
C12 C13 . 1.380(5) ?
C12 H12 . 0.9300 ?
C15 C14 . 1.379(5) ?
C15 H15 . 0.9300 ?
C11 H11 . 0.9300 ?
C2 C3 . 1.388(4) ?
C13 C14 . 1.375(5) ?
C13 H13 . 0.9300 ?
C6 C5 . 1.391(5) ?
C6 H6 . 0.9300 ?
C4 C5 . 1.376(5) ?
C4 C3 . 1.367(5) ?
C4 H4 . 0.9300 ?
C3 H3 . 0.9300 ?
C14 H14 . 0.9300 ?
C5 H5 . 0.9300 ?

loop_
_geom_torsion_atom_site_label_1
_geom_torsion_atom_site_label_2
_geom_torsion_atom_site_label_3
_geom_torsion_atom_site_label_4
_geom_torsion
C1 N1 C9 N2 -0.3(3)
C8 N1 C9 N2 176.2(3)
C1 N1 C9 C10 176.6(3)
C8 N1 C9 C10 -6.9(4)
N1 C9 N2 N3 0.0(3)
C10 C9 N2 N3 -177.0(2)
C9 N2 N3 C1 0.4(3)
N2 N3 C1 N1 -0.6(3)
N2 N3 C1 S1 176.7(2)
C9 N1 C1 N3 0.6(3)
C8 N1 C1 N3 -176.3(2)
C9 N1 C1 S1 -176.8(2)
C8 N1 C1 S1 6.3(4)
C2 S1 C1 N3 146.8(3)
C2 S1 C1 N1 -36.1(3)
N2 C9 C10 C15 -33.5(4)
N1 C9 C10 C15 150.0(3)
N2 C9 C10 C11 141.8(3)
N1 C9 C10 C11 -34.7(4)
C9 N1 C8 C7 -142.3(3)
C1 N1 C8 C7 33.7(4)
C6 C7 C8 N1 145.6(3)
C2 C7 C8 N1 -36.8(4)
C11 C10 C15 C14 -0.6(4)
C9 C10 C15 C14 174.8(3)
C13 C12 C11 C10 0.9(4)
C15 C10 C11 C12 -0.6(4)
C9 C10 C11 C12 -175.9(3)
C6 C7 C2 C3 -0.4(4)
C8 C7 C2 C3 -178.1(3)
C6 C7 C2 S1 178.4(2)
C8 C7 C2 S1 0.7(4)
C1 S1 C2 C3 -149.2(3)
C1 S1 C2 C7 32.0(3)
C11 C12 C13 C14 -0.1(5)
C2 C7 C6 C5 -1.3(5)
C8 C7 C6 C5 176.5(3)
C7 C2 C3 C4 1.5(5)
S1 C2 C3 C4 -177.3(3)
C5 C4 C3 C2 -0.9(5)
C12 C13 C14 C15 -1.1(5)
C10 C15 C14 C13 1.4(5)
C3 C4 C5 C6 -0.7(6)
C7 C6 C5 C4 1.9(6)

loop_
_cod_related_entry_id
_cod_related_entry_database
_cod_related_entry_code
1 ChemSpider 21131758
